data_6000111
loop_
_publ_author_name
'Skakle, J. M. S.'
'Coats, A. M.'
'Marr, J.'

_publ_section_title
;
 The crystal structures of Ba2R2/3V2O8 (R = La, Nd) and Sr2La2/3V2O8;
 palmierite derivatives
;
_journal_name_full 'Journal of Materials Science'
_journal_page_first 3251
_journal_page_last 3256
_journal_paper_doi 10.1023/A:1004815120209
_journal_volume 35
_journal_year 2000
_chemical_formula_sum 'Ba2 La0.66 O8 V2'
_space_group_name_H-M_alt 'R -3 m'
_cell_angle_alpha 90.000
_cell_angle_beta 90.000
_cell_angle_gamma 120.000
_cell_length_a 5.7527
_cell_length_b 5.7527
_cell_length_c 21.0473
_cell_volume 603.22
_cod_database_code 6000111

loop_
_atom_site_label
_atom_site_fract_x
_atom_site_fract_y
_atom_site_fract_z
? ? ? ?
